data_2224422
loop_
_publ_author_name
'Jin, Yan-Xian'
'Yan, Zhen-Zhong'
'Yang, Jian-Guo'
'Zhong, Ai-Guo'
'Pan, Fu-You'

_publ_section_title
;<i>N</i>'-[(<i>E</i>)-2-Hydroxybenzylidene]-5-methylisoxazole-4-carbohydrazide
 monohydrate
;
_journal_coeditor_code RZ2385
_journal_issue 12
_journal_name_full 'Acta Crystallographica Section E'
_journal_page_first o3113
_journal_paper_doi 10.1107/S1600536809048028
_journal_volume 65
_journal_year 2009
_chemical_formula_iupac 'C12 H11 N3 O3, H2 O'
_chemical_formula_moiety 'C12 H11 N3 O3, H2 O'
_chemical_formula_sum 'C12 H13 N3 O4'
_chemical_formula_weight 263.25
_chemical_name_systematic
;<i>N</i>'-[(<i>E</i>)-2-Hydroxybenzylidene]-5-methylisoxazole-4-carbohydrazide
monohydrate
;
_space_group_IT_number 33
_symmetry_cell_setting orthorhombic
_symmetry_space_group_name_Hall 'P 2c -2n'
_symmetry_space_group_name_H-M 'P n a 21'
_atom_sites_solution_hydrogens geom
_atom_sites_solution_primary direct
_atom_sites_solution_secondary difmap
_audit_creation_method SHELXL-97
_cell_angle_alpha 90.00
_cell_angle_beta 90.00
_cell_angle_gamma 90.00
_cell_formula_units_Z 4
_cell_length_a 12.8783(6)
_cell_length_b 11.3108(6)
_cell_length_c 8.6535(4)
_cell_measurement_reflns_used 6440
_cell_measurement_temperature 296(2)
_cell_measurement_theta_max 27.00
_cell_measurement_theta_min 2.40
_cell_volume 1260.50(11)
_computing_cell_refinement 'SAINT (Bruker, 2004)'
_computing_data_collection 'APEX2 (Bruker, 2004)'
_computing_data_reduction 'SAINT (Bruker, 2004)'
_computing_molecular_graphics 'SHELXTL (Sheldrick, 2008)'
_computing_publication_material 'SHELXL97 (Sheldrick, 2008)'
_computing_structure_refinement 'SHELXL97 (Sheldrick, 2008)'
_computing_structure_solution 'SHELXS97 (Sheldrick, 2008)'
_diffrn_ambient_temperature 296(2)
_diffrn_measured_fraction_theta_full 0.975
_diffrn_measured_fraction_theta_max 0.975
_diffrn_measurement_device_type 'Bruker APEXII area-detector'
_diffrn_measurement_method \w
_diffrn_radiation_monochromator graphite
_diffrn_radiation_source 'fine-focus sealed tube'
_diffrn_radiation_type MoK\a
_diffrn_radiation_wavelength 0.71073
_diffrn_reflns_av_R_equivalents 0.0389
_diffrn_reflns_av_sigmaI/netI 0.0215
_diffrn_reflns_limit_h_max 16
_diffrn_reflns_limit_h_min -16
_diffrn_reflns_limit_k_max 13
_diffrn_reflns_limit_k_min -12
_diffrn_reflns_limit_l_max 11
_diffrn_reflns_limit_l_min -10
_diffrn_reflns_number 12295
_diffrn_reflns_theta_full 27.00
_diffrn_reflns_theta_max 27.00
_diffrn_reflns_theta_min 2.40
_diffrn_standards_decay_% 0
_exptl_absorpt_coefficient_mu 0.106
_exptl_absorpt_correction_T_max 0.9710
_exptl_absorpt_correction_T_min 0.9508
_exptl_absorpt_correction_type multi-scan
_exptl_absorpt_process_details '(SADABS; Bruker, 2004)'
_exptl_crystal_colour pink
_exptl_crystal_density_diffrn 1.387
_exptl_crystal_density_method 'not measured'
_exptl_crystal_description block
_exptl_crystal_F_000 552
_exptl_crystal_size_max 0.48
_exptl_crystal_size_mid 0.39
_exptl_crystal_size_min 0.28
_refine_diff_density_max 0.142
_refine_diff_density_min -0.136
_refine_ls_extinction_method none
_refine_ls_goodness_of_fit_ref 0.889
_refine_ls_hydrogen_treatment mixed
_refine_ls_matrix_type full
_refine_ls_number_parameters 182
_refine_ls_number_reflns 1432
_refine_ls_number_restraints 5
_refine_ls_restrained_S_all 0.887
_refine_ls_R_factor_all 0.0381
_refine_ls_R_factor_gt 0.0323
_refine_ls_shift/su_max 0.097
_refine_ls_shift/su_mean 0.007
_refine_ls_structure_factor_coef Fsqd
_refine_ls_weighting_details 'calc w=1/[\s^2^(Fo^2^)+(0.0725P)^2^+0.1350P] where P=(Fo^2^+2Fc^2^)/3'
_refine_ls_weighting_scheme calc
_refine_ls_wR_factor_gt 0.0874
_refine_ls_wR_factor_ref 0.0922
_reflns_number_gt 1279
_reflns_number_total 1432
_reflns_threshold_expression I>2\s(I)
_cod_data_source_file rz2385.cif
_cod_data_source_block I
_cod_depositor_comments
;
The following automatic conversions were performed:
'_symmetry_cell_setting' value 'Orthorhombic' changed to 'orthorhombic'
according to '/home/saulius/struct/CIF-dictionaries/cif_core.dic'
dictionary named 'cif_core.dic' version 2.4.1 from 2010-06-29.

Automatic conversion script
Id: cif_fix_enum 1527 2010-12-29 10:47:43Z saulius 

The following automatic conversions were performed:

'_symmetry_cell_setting' value 'Orthorhombic' changed to
'orthorhombic' according to
/home/saulius/struct/CIF-dictionaries/cif_core.dic dictionary named
'cif_core.dic' version 2.4.1 from 2010-06-29.

Automatic conversion script
Id: cif_fix_values 1715 2011-07-08 13:25:40Z adriana 
;
_cod_database_code 2224422
_cod_database_fobs_code 2224422

loop_
_symmetry_equiv_pos_as_xyz
'x, y, z'
'-x, -y, z+1/2'
'x+1/2, -y+1/2, z'
'-x+1/2, y+1/2, z+1/2'

loop_
_atom_site_type_symbol
_atom_site_label
_atom_site_fract_x
_atom_site_fract_y
_atom_site_fract_z
_atom_site_U_iso_or_equiv
_atom_site_adp_type
_atom_site_calc_flag
_atom_site_refinement_flags
_atom_site_occupancy
_atom_site_disorder_assembly
_atom_site_disorder_group
N N1 0.14390(16) -0.00283(18) 0.3335(3) 0.0565(5) Uani d . 1 . .
N N2 0.24031(12) 0.15708(15) 0.7518(2) 0.0421(4) Uani d . 1 . .
H H2B 0.1744 0.1523 0.7368 0.051 Uiso calc R 1 . .
N N3 0.27882(14) 0.20055(16) 0.8883(2) 0.0416(4) Uani d . 1 . .
O O1W 0.01706(11) 0.16789(14) 0.7294(2) 0.0559(4) Uani d D 1 . .
H H1W1 -0.026(2) 0.123(2) 0.776(4) 0.084 Uiso d D 1 . .
H H1W2 -0.019(2) 0.2255(19) 0.704(4) 0.084 Uiso d D 1 . .
O O1 0.24526(12) -0.01962(14) 0.2774(2) 0.0550(4) Uani d . 1 . .
O O2 0.40155(10) 0.13200(14) 0.6549(2) 0.0517(4) Uani d . 1 . .
O O3 0.43156(13) 0.25524(19) 1.0747(2) 0.0648(5) Uani d D 1 . .
C C1 0.26059(14) 0.06858(16) 0.5035(3) 0.0373(4) Uani d . 1 . .
C C2 0.15530(16) 0.0488(2) 0.4659(3) 0.0467(5) Uani d . 1 . .
H H2A 0.1002 0.0704 0.5294 0.056 Uiso calc R 1 . .
C C3 0.31271(16) 0.02328(18) 0.3808(3) 0.0442(5) Uani d . 1 . .
C C4 0.42389(18) 0.0114(3) 0.3423(4) 0.0716(8) Uani d . 1 . .
H H4A 0.4309 -0.0251 0.2427 0.107 Uiso calc R 1 . .
H H4B 0.4575 -0.0367 0.4189 0.107 Uiso calc R 1 . .
H H4C 0.4555 0.0882 0.3404 0.107 Uiso calc R 1 . .
C C5 0.30730(14) 0.12213(16) 0.6423(3) 0.0376(4) Uani d . 1 . .
C C6 0.25002(15) 0.27711(17) 1.1395(3) 0.0390(4) Uani d . 1 . .
C C7 0.35615(16) 0.29084(19) 1.1731(3) 0.0443(5) Uani d . 1 . .
C C8 0.3861(2) 0.3415(2) 1.3120(3) 0.0578(6) Uani d . 1 . .
H H8A 0.4563 0.3500 1.3347 0.069 Uiso calc R 1 . .
C C9 0.3126(2) 0.3794(2) 1.4164(3) 0.0583(6) Uani d . 1 . .
H H9A 0.3336 0.4143 1.5086 0.070 Uiso calc R 1 . .
C C10 0.2090(2) 0.3664(2) 1.3859(3) 0.0568(6) Uani d . 1 . .
H H10A 0.1598 0.3912 1.4576 0.068 Uiso calc R 1 . .
C C11 0.17799(17) 0.31606(19) 1.2483(3) 0.0488(5) Uani d . 1 . .
H H11A 0.1075 0.3080 1.2277 0.059 Uiso calc R 1 . .
C C12 0.21445(16) 0.22851(18) 0.9941(3) 0.0422(5) Uani d . 1 . .
H H12A 0.1437 0.2176 0.9776 0.051 Uiso calc R 1 . .
H H3A 0.403(2) 0.224(2) 0.994(3) 0.070(9) Uiso d D 1 . .

loop_
_atom_site_aniso_label
_atom_site_aniso_U_11
_atom_site_aniso_U_22
_atom_site_aniso_U_33
_atom_site_aniso_U_12
_atom_site_aniso_U_13
_atom_site_aniso_U_23
N1 0.0478(11) 0.0662(12) 0.0556(12) -0.0047(9) -0.0081(9) -0.0123(11)
N2 0.0321(8) 0.0543(9) 0.0399(9) -0.0018(7) -0.0076(7) -0.0024(8)
N3 0.0401(8) 0.0488(9) 0.0358(9) 0.0008(7) -0.0086(8) -0.0013(7)
O1W 0.0322(7) 0.0646(9) 0.0708(11) 0.0027(6) 0.0057(8) 0.0108(9)
O1 0.0562(9) 0.0595(9) 0.0491(9) -0.0023(7) 0.0009(8) -0.0155(8)
O2 0.0307(7) 0.0630(9) 0.0613(10) 0.0010(6) -0.0087(7) -0.0070(8)
O3 0.0354(8) 0.1088(15) 0.0502(9) 0.0052(8) -0.0047(7) -0.0136(11)
C1 0.0325(9) 0.0358(9) 0.0434(10) 0.0001(7) -0.0015(9) 0.0017(8)
C2 0.0353(10) 0.0559(12) 0.0488(12) -0.0004(8) -0.0036(9) -0.0076(10)
C3 0.0431(11) 0.0424(10) 0.0471(12) 0.0001(8) 0.0011(10) -0.0017(9)
C4 0.0479(13) 0.0867(19) 0.080(2) 0.0068(12) 0.0167(14) -0.0125(17)
C5 0.0350(9) 0.0360(9) 0.0420(11) 0.0000(7) -0.0068(8) 0.0030(9)
C6 0.0377(9) 0.0405(9) 0.0388(10) 0.0009(7) -0.0030(8) 0.0058(9)
C7 0.0386(10) 0.0553(11) 0.0390(11) 0.0012(8) -0.0051(9) 0.0017(10)
C8 0.0486(13) 0.0720(16) 0.0528(13) -0.0036(11) -0.0138(11) -0.0078(12)
C9 0.0750(17) 0.0579(14) 0.0420(13) 0.0036(11) -0.0105(12) -0.0088(11)
C10 0.0636(15) 0.0623(14) 0.0443(12) 0.0138(11) 0.0049(12) -0.0057(11)
C11 0.0427(10) 0.0545(12) 0.0491(12) 0.0040(9) 0.0003(11) 0.0015(11)
C12 0.0355(9) 0.0485(11) 0.0426(11) -0.0002(8) -0.0068(9) 0.0030(9)

loop_
_atom_type_symbol
_atom_type_description
_atom_type_scat_dispersion_real
_atom_type_scat_dispersion_imag
_atom_type_scat_source
C C 0.0033 0.0000 'International Tables Vol C Tables 4.2.6.8 and 6.1.1.4'
H H 0.0000 0.0000 'International Tables Vol C Tables 4.2.6.8 and 6.1.1.4'
N N 0.0061 0.0000 'International Tables Vol C Tables 4.2.6.8 and 6.1.1.4'
O O 0.0106 0.0000 'International Tables Vol C Tables 4.2.6.8 and 6.1.1.4'

loop_
_geom_angle_atom_site_label_1
_geom_angle_atom_site_label_2
_geom_angle_atom_site_label_3
_geom_angle_site_symmetry_1
_geom_angle_site_symmetry_3
_geom_angle
_geom_angle_publ_flag
C2 N1 O1 . . 105.15(19) ?
C5 N2 N3 . . 118.78(15) ?
C5 N2 H2B . . 120.6 ?
N3 N2 H2B . . 120.6 ?
C12 N3 N2 . . 118.15(17) ?
H1W1 O1W H1W2 . . 103(2) ?
C3 O1 N1 . . 108.85(18) ?
C7 O3 H3A . . 109(2) ?
C3 C1 C2 . . 103.6(2) ?
C3 C1 C5 . . 126.24(18) ?
C2 C1 C5 . . 130.1(2) ?
N1 C2 C1 . . 112.6(2) ?
N1 C2 H2A . . 123.7 ?
C1 C2 H2A . . 123.7 ?
O1 C3 C1 . . 109.82(18) ?
O1 C3 C4 . . 116.5(2) ?
C1 C3 C4 . . 133.7(2) ?
C3 C4 H4A . . 109.5 ?
C3 C4 H4B . . 109.5 ?
H4A C4 H4B . . 109.5 ?
C3 C4 H4C . . 109.5 ?
H4A C4 H4C . . 109.5 ?
H4B C4 H4C . . 109.5 ?
O2 C5 N2 . . 123.2(2) ?
O2 C5 C1 . . 121.0(2) ?
N2 C5 C1 . . 115.76(15) ?
C11 C6 C7 . . 118.2(2) ?
C11 C6 C12 . . 119.79(19) ?
C7 C6 C12 . . 121.9(2) ?
O3 C7 C8 . . 118.0(2) ?
O3 C7 C6 . . 122.3(2) ?
C8 C7 C6 . . 119.7(2) ?
C9 C8 C7 . . 120.4(2) ?
C9 C8 H8A . . 119.8 ?
C7 C8 H8A . . 119.8 ?
C10 C9 C8 . . 120.7(2) ?
C10 C9 H9A . . 119.7 ?
C8 C9 H9A . . 119.7 ?
C9 C10 C11 . . 119.6(2) ?
C9 C10 H10A . . 120.2 ?
C11 C10 H10A . . 120.2 ?
C10 C11 C6 . . 121.4(2) ?
C10 C11 H11A . . 119.3 ?
C6 C11 H11A . . 119.3 ?
N3 C12 C6 . . 120.83(18) ?
N3 C12 H12A . . 119.6 ?
C6 C12 H12A . . 119.6 ?

loop_
_geom_bond_atom_site_label_1
_geom_bond_atom_site_label_2
_geom_bond_site_symmetry_2
_geom_bond_distance
_geom_bond_publ_flag
N1 C2 . 1.294(3) ?
N1 O1 . 1.405(3) ?
N2 C5 . 1.341(3) ?
N2 N3 . 1.372(2) ?
N2 H2B . 0.8600 ?
N3 C12 . 1.274(3) ?
O1W H1W1 . 0.851(17) ?
O1W H1W2 . 0.831(17) ?
O1 C3 . 1.338(3) ?
O2 C5 . 1.224(2) ?
O3 C7 . 1.353(3) ?
O3 H3A . 0.864(18) ?
C1 C3 . 1.356(3) ?
C1 C2 . 1.412(3) ?
C1 C5 . 1.474(3) ?
C2 H2A . 0.9300 ?
C3 C4 . 1.476(3) ?
C4 H4A . 0.9600 ?
C4 H4B . 0.9600 ?
C4 H4C . 0.9600 ?
C6 C11 . 1.393(3) ?
C6 C7 . 1.406(3) ?
C6 C12 . 1.448(3) ?
C7 C8 . 1.386(3) ?
C8 C9 . 1.377(4) ?
C8 H8A . 0.9300 ?
C9 C10 . 1.368(4) ?
C9 H9A . 0.9300 ?
C10 C11 . 1.379(4) ?
C10 H10A . 0.9300 ?
C11 H11A . 0.9300 ?
C12 H12A . 0.9300 ?

loop_
_geom_hbond_atom_site_label_D
_geom_hbond_atom_site_label_H
_geom_hbond_atom_site_label_A
_geom_hbond_site_symmetry_A
_geom_hbond_distance_DH
_geom_hbond_distance_HA
_geom_hbond_distance_DA
_geom_hbond_angle_DHA
O3 H3A N3 . 0.87(3) 1.890(18) 2.617(2) 145(2)
N2 H2B O1W . 0.86 2.04 2.8847(17) 169.1
O1W H1W1 N1 2 0.85(3) 2.097(15) 2.9304(19) 166(2)
O1W H1W2 O2 3_455 0.831(15) 1.955(15) 2.7850(17) 176(2)

loop_
_geom_torsion_atom_site_label_1
_geom_torsion_atom_site_label_2
_geom_torsion_atom_site_label_3
_geom_torsion_atom_site_label_4
_geom_torsion_site_symmetry_1
_geom_torsion_site_symmetry_2
_geom_torsion_site_symmetry_3
_geom_torsion_site_symmetry_4
_geom_torsion
_geom_torsion_publ_flag
C5 N2 N3 C12 . . . . -176.93(18) ?
C2 N1 O1 C3 . . . . 0.1(2) ?
O1 N1 C2 C1 . . . . 0.2(2) ?
C3 C1 C2 N1 . . . . -0.3(2) ?
C5 C1 C2 N1 . . . . -178.83(19) ?
N1 O1 C3 C1 . . . . -0.3(2) ?
N1 O1 C3 C4 . . . . 179.0(2) ?
C2 C1 C3 O1 . . . . 0.3(2) ?
C5 C1 C3 O1 . . . . 178.94(17) ?
C2 C1 C3 C4 . . . . -178.7(3) ?
C5 C1 C3 C4 . . . . -0.1(4) ?
N3 N2 C5 O2 . . . . -3.5(3) ?
N3 N2 C5 C1 . . . . 175.77(16) ?
C3 C1 C5 O2 . . . . 1.7(3) ?
C2 C1 C5 O2 . . . . 179.9(2) ?
C3 C1 C5 N2 . . . . -177.57(19) ?
C2 C1 C5 N2 . . . . 0.6(3) ?
C11 C6 C7 O3 . . . . 179.8(2) ?
C12 C6 C7 O3 . . . . -2.7(3) ?
C11 C6 C7 C8 . . . . 0.3(3) ?
C12 C6 C7 C8 . . . . 177.8(2) ?
O3 C7 C8 C9 . . . . 179.9(2) ?
C6 C7 C8 C9 . . . . -0.6(4) ?
C7 C8 C9 C10 . . . . 0.9(4) ?
C8 C9 C10 C11 . . . . -0.8(4) ?
C9 C10 C11 C6 . . . . 0.6(4) ?
C7 C6 C11 C10 . . . . -0.3(3) ?
C12 C6 C11 C10 . . . . -177.9(2) ?
N2 N3 C12 C6 . . . . -178.73(16) ?
C11 C6 C12 N3 . . . . 174.73(19) ?
C7 C6 C12 N3 . . . . -2.7(3) ?

loop_
_cod_related_entry_id
_cod_related_entry_database
_cod_related_entry_code
1 ChemSpider 30655958
